data_4510454
loop_
_publ_author_name
'Li, Ya-Nan'
'Huo, Li-Hua'
'Deng, Zhao-Peng'
'Zou, Xin'
'Zhu, Zhi-Biao'
'Zhao, Hui'
'Gao, Shan'

_publ_section_title
;
 Solvent Effect on the Supramolecular Patterns and Luminescent Properties
 of Organic Salts Comprising Naphthalene-1,5-disulfonic Acid and
 Triphenylmethylamine
;
_journal_issue 5
_journal_name_full 'Crystal Growth &amp; Design'
_journal_page_first 2381
_journal_paper_doi 10.1021/cg5001057
_journal_volume 14
_journal_year 2014
_chemical_formula_moiety 'C19 H18 N, 0.5(C10 H6 O6 S2), 2(C3 H8 O)'
_chemical_formula_sum 'C30 H37 N O5 S'
_chemical_formula_weight 523.67
_chemical_name_systematic
; 
 ? 
;
_space_group_IT_number 2
_symmetry_cell_setting triclinic
_symmetry_space_group_name_Hall '-P 1'
_symmetry_space_group_name_H-M 'P -1'
_atom_sites_solution_hydrogens geom
_atom_sites_solution_primary direct
_atom_sites_solution_secondary difmap
_audit_creation_method SHELXL-97
_cell_angle_alpha 97.514(5)
_cell_angle_beta 108.613(6)
_cell_angle_gamma 97.648(6)
_cell_formula_units_Z 2
_cell_length_a 9.2905(6)
_cell_length_b 12.7229(9)
_cell_length_c 13.1196(8)
_cell_measurement_reflns_used 1733
_cell_measurement_temperature 295(2)
_cell_measurement_theta_max 25.99
_cell_measurement_theta_min 3.29
_cell_volume 1431.59(18)
_computing_cell_refinement
;
CrysAlisPro, Agilent Technologies,
Version 1.171.35.21 (release 20-01-2012 CrysAlis171 .NET)
(compiled Jan 23 2012,18:06:46)
;
_computing_data_collection
;
CrysAlisPro, Agilent Technologies,
Version 1.171.35.21 (release 20-01-2012 CrysAlis171 .NET)
(compiled Jan 23 2012,18:06:46)
;
_computing_data_reduction
;
CrysAlisPro, Agilent Technologies,
Version 1.171.35.21 (release 20-01-2012 CrysAlis171 .NET)
(compiled Jan 23 2012,18:06:46)
;
_computing_molecular_graphics '(K. Brandenburg, Diamond 3.1, 2009)'
_computing_publication_material '(K. Brandenburg, Diamond 3.1, 2009)'
_computing_structure_refinement 'SHELXL-97 (Sheldrick, 1997)'
_computing_structure_solution 'SHELXS-97 (Sheldrick, 1990)'
_diffrn_ambient_temperature 295(2)
_diffrn_detector_area_resol_mean 16.1954
_diffrn_measured_fraction_theta_full 0.993
_diffrn_measured_fraction_theta_max 0.993
_diffrn_measurement_device_type 'Xcalibur, Eos'
_diffrn_measurement_method '\w scans'
_diffrn_radiation_monochromator graphite
_diffrn_radiation_source 'Enhance (Mo) X-ray Source'
_diffrn_radiation_type MoK\a
_diffrn_radiation_wavelength 0.71073
_diffrn_reflns_av_R_equivalents 0.0146
_diffrn_reflns_av_sigmaI/netI 0.0413
_diffrn_reflns_limit_h_max 9
_diffrn_reflns_limit_h_min -11
_diffrn_reflns_limit_k_max 14
_diffrn_reflns_limit_k_min -15
_diffrn_reflns_limit_l_max 16
_diffrn_reflns_limit_l_min -16
_diffrn_reflns_number 6664
_diffrn_reflns_theta_full 26.00
_diffrn_reflns_theta_max 26.00
_diffrn_reflns_theta_min 3.29
_exptl_absorpt_coefficient_mu 0.151
_exptl_absorpt_correction_T_max 0.9777
_exptl_absorpt_correction_T_min 0.9646
_exptl_absorpt_correction_type multi-scan
_exptl_absorpt_process_details
; 
CrysAlisPro, Agilent Technologies,
Version 1.171.35.21 (release 20-01-2012 CrysAlis171 .NET)
(compiled Jan 23 2012,18:06:46)
Empirical absorption correction using spherical harmonics,
 implemented in SCALE3 ABSPACK scaling algorithm. 
;
_exptl_crystal_colour colorless
_exptl_crystal_density_diffrn 1.215
_exptl_crystal_density_method 'not measured'
_exptl_crystal_description prism
_exptl_crystal_F_000 560
_exptl_crystal_size_max 0.24
_exptl_crystal_size_mid 0.18
_exptl_crystal_size_min 0.15
_refine_diff_density_max 0.399
_refine_diff_density_min -0.372
_refine_diff_density_rms 0.047
_refine_ls_extinction_method none
_refine_ls_goodness_of_fit_ref 1.020
_refine_ls_hydrogen_treatment mixed
_refine_ls_matrix_type full
_refine_ls_number_parameters 351
_refine_ls_number_reflns 5593
_refine_ls_number_restraints 13
_refine_ls_restrained_S_all 1.033
_refine_ls_R_factor_all 0.0933
_refine_ls_R_factor_gt 0.0645
_refine_ls_shift/su_max 0.000
_refine_ls_shift/su_mean 0.000
_refine_ls_structure_factor_coef Fsqd
_refine_ls_weighting_details 'calc w=1/[\s^2^(Fo^2^)+(0.0944P)^2^+0.0000P] where P=(Fo^2^+2Fc^2^)/3'
_refine_ls_weighting_scheme calc
_refine_ls_wR_factor_gt 0.1525
_refine_ls_wR_factor_ref 0.1692
_reflns_number_gt 3512
_reflns_number_total 5593
_reflns_threshold_expression >2sigma(I)
_cod_data_source_file cg5001057_si_002.cif
_cod_data_source_block 3
_cod_depositor_comments 'Adding full bibliography for 4510452--4510462.cif.'
_cod_original_cell_volume 1431.58(16)
_cod_database_code 4510454

loop_
_symmetry_equiv_pos_as_xyz
'x, y, z'
'-x, -y, -z'

loop_
_atom_site_label
_atom_site_type_symbol
_atom_site_fract_x
_atom_site_fract_y
_atom_site_fract_z
_atom_site_U_iso_or_equiv
_atom_site_adp_type
_atom_site_occupancy
_atom_site_symmetry_multiplicity
_atom_site_calc_flag
_atom_site_refinement_flags
S1 S 0.41792(7) 0.52001(5) 0.22846(5) 0.0500(2) Uani 1 1 d .
O1 O 0.2548(2) 0.51131(19) 0.20546(17) 0.0722(6) Uani 1 1 d .
O2 O 0.4987(2) 0.62849(16) 0.24496(16) 0.0612(5) Uani 1 1 d .
O3 O 0.4568(3) 0.44923(19) 0.14912(17) 0.0752(6) Uani 1 1 d .
O4 O 0.7428(3) 0.7131(2) 0.01205(18) 0.0912(8) Uani 1 1 d D
H4O H 0.664(3) 0.669(3) -0.031(3) 0.137 Uiso 1 1 d D
O5 O 0.9661(3) 0.52409(18) 0.2258(3) 0.0918(8) Uani 1 1 d D
H5O H 1.040(4) 0.549(4) 0.206(4) 0.138 Uiso 1 1 d D
N1 N 0.7937(2) 0.68904(16) 0.22595(16) 0.0424(5) Uani 1 1 d D
H1N1 H 0.849(2) 0.6389(16) 0.235(2) 0.064 Uiso 1 1 d D
H1N2 H 0.7096(17) 0.6646(19) 0.2372(19) 0.064 Uiso 1 1 d D
H1N3 H 0.770(3) 0.695(2) 0.1584(11) 0.064 Uiso 1 1 d D
C1 C 0.6407(3) 0.3556(2) 0.4535(2) 0.0593(7) Uani 1 1 d .
H1A H 0.6991 0.3016 0.4534 0.071 Uiso 1 1 calc R
C2 C 0.5786(3) 0.3948(2) 0.3570(2) 0.0574(7) Uani 1 1 d .
H2A H 0.5947 0.3658 0.2936 0.069 Uiso 1 1 calc R
C3 C 0.4958(3) 0.4741(2) 0.3553(2) 0.0450(6) Uani 1 1 d .
C4 C 0.4704(2) 0.51968(18) 0.45107(19) 0.0417(5) Uani 1 1 d .
C5 C 0.3824(3) 0.6054(2) 0.4530(2) 0.0539(6) Uani 1 1 d .
H5A H 0.3418 0.6335 0.3902 0.065 Uiso 1 1 calc R
C6 C 0.8704(2) 0.78854(18) 0.31302(18) 0.0392(5) Uani 1 1 d .
C7 C 0.7948(3) 0.8842(2) 0.2745(2) 0.0445(5) Uani 1 1 d .
C8 C 0.6386(3) 0.8684(2) 0.2139(3) 0.0590(7) Uani 1 1 d .
H8A H 0.5781 0.8000 0.1978 0.071 Uiso 1 1 calc R
C9 C 0.5721(3) 0.9533(3) 0.1773(3) 0.0779(10) Uani 1 1 d .
H9A H 0.4680 0.9411 0.1347 0.094 Uiso 1 1 calc R
C10 C 0.6580(4) 1.0554(3) 0.2031(3) 0.0795(10) Uani 1 1 d .
H10A H 0.6124 1.1127 0.1793 0.095 Uiso 1 1 calc R
C11 C 0.8129(3) 1.0723(2) 0.2647(3) 0.0795(10) Uani 1 1 d .
H11A H 0.8716 1.1416 0.2842 0.095 Uiso 1 1 calc R
C12 C 0.8811(3) 0.9872(2) 0.2975(3) 0.0607(7) Uani 1 1 d .
H12A H 0.9868 0.9990 0.3358 0.073 Uiso 1 1 calc R
C13 C 1.0428(2) 0.81236(18) 0.3284(2) 0.0425(5) Uani 1 1 d .
C14 C 1.0967(3) 0.7870(2) 0.2420(2) 0.0565(7) Uani 1 1 d .
H14A H 1.0278 0.7526 0.1735 0.068 Uiso 1 1 calc R
C15 C 1.2523(4) 0.8130(3) 0.2584(3) 0.0748(9) Uani 1 1 d .
H15A H 1.2875 0.7947 0.2008 0.090 Uiso 1 1 calc R
C16 C 1.3553(3) 0.8650(3) 0.3573(3) 0.0752(9) Uani 1 1 d .
H16A H 1.4597 0.8826 0.3667 0.090 Uiso 1 1 calc R
C17 C 1.3051(3) 0.8910(2) 0.4423(3) 0.0630(8) Uani 1 1 d .
H17A H 1.3752 0.9274 0.5096 0.076 Uiso 1 1 calc R
C18 C 1.1492(3) 0.86348(19) 0.4291(2) 0.0499(6) Uani 1 1 d .
H18A H 1.1164 0.8795 0.4884 0.060 Uiso 1 1 calc R
C19 C 0.8476(3) 0.76259(18) 0.41793(19) 0.0432(6) Uani 1 1 d .
C20 C 0.8998(3) 0.6723(2) 0.4573(2) 0.0593(7) Uani 1 1 d .
H20A H 0.9478 0.6301 0.4197 0.071 Uiso 1 1 calc R
C21 C 0.8807(4) 0.6458(3) 0.5504(3) 0.0714(9) Uani 1 1 d .
H21A H 0.9151 0.5853 0.5750 0.086 Uiso 1 1 calc R
C22 C 0.8126(4) 0.7062(3) 0.6075(3) 0.0752(10) Uani 1 1 d .
H22A H 0.8017 0.6879 0.6713 0.090 Uiso 1 1 calc R
C23 C 0.7596(3) 0.7948(3) 0.5702(2) 0.0702(9) Uani 1 1 d .
H23A H 0.7105 0.8356 0.6082 0.084 Uiso 1 1 calc R
C24 C 0.7789(3) 0.8239(2) 0.4758(2) 0.0518(6) Uani 1 1 d .
H24A H 0.7451 0.8850 0.4522 0.062 Uiso 1 1 calc R
C25 C 0.7284(10) 0.8076(5) -0.0319(5) 0.168(3) Uani 1 1 d D
H25A H 0.7476 0.8678 0.0273 0.202 Uiso 1 1 calc R
H25B H 0.6228 0.8007 -0.0805 0.202 Uiso 1 1 calc R
C26 C 0.8370(13) 0.8338(6) -0.0948(7) 0.241(5) Uani 1 1 d D
H26A H 0.9430 0.8399 -0.0473 0.289 Uiso 1 1 calc R
H26B H 0.8161 0.7753 -0.1560 0.289 Uiso 1 1 calc R
C27 C 0.8184(7) 0.9333(5) -0.1352(6) 0.151(2) Uani 1 1 d D
H27A H 0.7210 0.9227 -0.1935 0.226 Uiso 1 1 calc R
H27B H 0.9007 0.9547 -0.1618 0.226 Uiso 1 1 calc R
H27C H 0.8211 0.9886 -0.0769 0.226 Uiso 1 1 calc R
C28 C 0.8914(8) 0.4203(5) 0.1908(8) 0.414(13) Uani 1 1 d D
H28A H 0.8122 0.4062 0.2233 0.497 Uiso 1 1 calc R
H28B H 0.9635 0.3717 0.2113 0.497 Uiso 1 1 calc R
C29 C 0.8194(11) 0.4037(8) 0.0678(6) 0.233(4) Uani 1 1 d D
H29A H 0.8989 0.4042 0.0345 0.280 Uiso 1 1 calc R
H29B H 0.7633 0.4610 0.0469 0.280 Uiso 1 1 calc R
C30 C 0.7095(9) 0.2949(5) 0.0297(6) 0.191(3) Uani 1 1 d D
H30A H 0.7263 0.2551 -0.0316 0.287 Uiso 1 1 calc R
H30B H 0.6047 0.3061 0.0083 0.287 Uiso 1 1 calc R
H30C H 0.7284 0.2549 0.0883 0.287 Uiso 1 1 calc R

loop_
_atom_site_aniso_label
_atom_site_aniso_U_11
_atom_site_aniso_U_22
_atom_site_aniso_U_33
_atom_site_aniso_U_23
_atom_site_aniso_U_13
_atom_site_aniso_U_12
S1 0.0435(4) 0.0611(4) 0.0404(3) 0.0099(3) 0.0119(3) -0.0018(3)
O1 0.0482(11) 0.1033(16) 0.0602(12) 0.0145(11) 0.0163(9) 0.0042(10)
O2 0.0471(10) 0.0754(12) 0.0636(12) 0.0282(10) 0.0194(9) 0.0040(9)
O3 0.0828(15) 0.0946(15) 0.0504(11) 0.0080(11) 0.0253(11) 0.0235(12)
O4 0.126(2) 0.0793(16) 0.0519(13) 0.0081(12) 0.0195(14) -0.0047(14)
O5 0.0672(14) 0.0588(13) 0.151(3) -0.0077(14) 0.0536(16) 0.0027(11)
N1 0.0352(10) 0.0454(11) 0.0433(11) 0.0032(9) 0.0129(9) 0.0019(8)
C1 0.0704(18) 0.0564(16) 0.0659(18) 0.0173(14) 0.0339(15) 0.0297(14)
C2 0.0536(15) 0.0611(16) 0.0623(17) 0.0075(13) 0.0268(13) 0.0136(13)
C3 0.0377(12) 0.0510(13) 0.0450(13) 0.0072(11) 0.0157(10) 0.0018(10)
C4 0.0362(11) 0.0437(12) 0.0403(12) 0.0074(10) 0.0109(10) -0.0034(9)
C5 0.0544(15) 0.0504(14) 0.0592(16) 0.0118(12) 0.0218(13) 0.0097(12)
C6 0.0310(11) 0.0415(12) 0.0411(12) 0.0024(10) 0.0102(9) 0.0030(9)
C7 0.0347(11) 0.0514(13) 0.0500(13) 0.0135(11) 0.0173(10) 0.0060(10)
C8 0.0324(12) 0.0599(16) 0.081(2) 0.0161(14) 0.0159(13) 0.0032(11)
C9 0.0400(15) 0.083(2) 0.107(3) 0.036(2) 0.0128(16) 0.0137(15)
C10 0.0655(19) 0.072(2) 0.116(3) 0.050(2) 0.032(2) 0.0289(17)
C11 0.0547(17) 0.0565(18) 0.121(3) 0.0337(19) 0.0158(18) 0.0064(14)
C12 0.0465(14) 0.0503(15) 0.0736(19) 0.0157(14) 0.0054(14) 0.0029(12)
C13 0.0321(11) 0.0404(12) 0.0535(14) 0.0095(10) 0.0140(10) 0.0019(9)
C14 0.0433(13) 0.0614(16) 0.0634(16) 0.0024(13) 0.0252(13) -0.0028(12)
C15 0.0522(17) 0.086(2) 0.097(2) 0.0149(19) 0.0424(18) 0.0064(16)
C16 0.0356(14) 0.076(2) 0.111(3) 0.0102(19) 0.0269(17) 0.0037(14)
C17 0.0360(13) 0.0568(16) 0.082(2) 0.0062(15) 0.0061(14) 0.0026(12)
C18 0.0410(13) 0.0437(13) 0.0576(15) 0.0024(11) 0.0108(12) 0.0053(10)
C19 0.0351(12) 0.0454(13) 0.0425(12) 0.0056(10) 0.0101(10) -0.0048(10)
C20 0.0674(17) 0.0529(15) 0.0542(16) 0.0111(13) 0.0186(14) 0.0043(13)
C21 0.083(2) 0.0608(18) 0.0589(18) 0.0187(15) 0.0169(17) -0.0140(16)
C22 0.0668(19) 0.096(2) 0.0489(16) 0.0121(17) 0.0181(15) -0.0280(17)
C23 0.0540(17) 0.102(3) 0.0504(16) -0.0035(17) 0.0254(14) -0.0025(16)
C24 0.0416(13) 0.0668(16) 0.0462(14) 0.0029(12) 0.0184(11) 0.0060(11)
C25 0.256(8) 0.134(5) 0.105(4) 0.043(4) 0.060(5) -0.010(5)
C26 0.424(15) 0.144(6) 0.153(7) 0.040(6) 0.101(9) 0.031(8)
C27 0.169(6) 0.150(5) 0.161(5) 0.080(4) 0.073(5) 0.031(4)
C28 0.092(4) 0.256(10) 0.71(3) -0.339(15) 0.085(9) -0.054(5)
C29 0.244(10) 0.285(12) 0.129(6) 0.109(7) 0.004(6) -0.012(8)
C30 0.204(7) 0.144(5) 0.145(6) 0.000(4) -0.003(5) -0.057(5)

loop_
_atom_type_symbol
_atom_type_description
_atom_type_scat_dispersion_real
_atom_type_scat_dispersion_imag
_atom_type_scat_source
C C 0.0033 0.0016 'International Tables Vol C Tables 4.2.6.8 and 6.1.1.4'
H H 0.0000 0.0000 'International Tables Vol C Tables 4.2.6.8 and 6.1.1.4'
N N 0.0061 0.0033 'International Tables Vol C Tables 4.2.6.8 and 6.1.1.4'
O O 0.0106 0.0060 'International Tables Vol C Tables 4.2.6.8 and 6.1.1.4'
S S 0.1246 0.1234 'International Tables Vol C Tables 4.2.6.8 and 6.1.1.4'

loop_
_geom_angle_atom_site_label_1
_geom_angle_atom_site_label_2
_geom_angle_atom_site_label_3
_geom_angle
_geom_angle_site_symmetry_1
O1 S1 O2 113.87(13) .
O1 S1 O3 113.50(14) .
O2 S1 O3 110.69(13) .
O1 S1 C3 107.27(12) .
O2 S1 C3 105.98(11) .
O3 S1 C3 104.76(12) .
C25 O4 H4O 102(4) .
C28 O5 H5O 122(4) .
C6 N1 H1N1 110.9(18) .
C6 N1 H1N2 105.4(17) .
H1N1 N1 H1N2 106.0(14) .
C6 N1 H1N3 118.9(18) .
H1N1 N1 H1N3 107.0(14) .
H1N2 N1 H1N3 107.9(14) .
C5 C1 C2 121.4(3) 2_666
C5 C1 H1A 119.3 2_666
C2 C1 H1A 119.3 .
C3 C2 C1 120.6(3) .
C3 C2 H2A 119.7 .
C1 C2 H2A 119.7 .
C2 C3 C4 120.6(2) .
C2 C3 S1 118.3(2) .
C4 C3 S1 121.05(19) .
C4 C4 C3 119.9(3) 2_666
C4 C4 C5 117.6(3) 2_666
C3 C4 C5 122.5(2) .
C1 C5 C4 119.9(3) 2_666
C1 C5 H5A 120.1 2_666
C4 C5 H5A 120.1 .
N1 C6 C19 106.54(17) .
N1 C6 C13 108.88(17) .
C19 C6 C13 110.45(18) .
N1 C6 C7 108.47(18) .
C19 C6 C7 112.69(19) .
C13 C6 C7 109.69(18) .
C12 C7 C8 118.1(2) .
C12 C7 C6 121.2(2) .
C8 C7 C6 120.7(2) .
C9 C8 C7 120.7(2) .
C9 C8 H8A 119.7 .
C7 C8 H8A 119.7 .
C10 C9 C8 120.6(3) .
C10 C9 H9A 119.7 .
C8 C9 H9A 119.7 .
C9 C10 C11 119.2(3) .
C9 C10 H10A 120.4 .
C11 C10 H10A 120.4 .
C12 C11 C10 120.3(3) .
C12 C11 H11A 119.8 .
C10 C11 H11A 119.8 .
C11 C12 C7 121.0(3) .
C11 C12 H12A 119.5 .
C7 C12 H12A 119.5 .
C18 C13 C14 118.3(2) .
C18 C13 C6 120.0(2) .
C14 C13 C6 121.8(2) .
C15 C14 C13 119.9(3) .
C15 C14 H14A 120.0 .
C13 C14 H14A 120.0 .
C16 C15 C14 121.2(3) .
C16 C15 H15A 119.4 .
C14 C15 H15A 119.4 .
C15 C16 C17 119.8(3) .
C15 C16 H16A 120.1 .
C17 C16 H16A 120.1 .
C16 C17 C18 120.4(3) .
C16 C17 H17A 119.8 .
C18 C17 H17A 119.8 .
C13 C18 C17 120.4(3) .
C13 C18 H18A 119.8 .
C17 C18 H18A 119.8 .
C24 C19 C20 118.3(2) .
C24 C19 C6 123.0(2) .
C20 C19 C6 118.7(2) .
C21 C20 C19 120.5(3) .
C21 C20 H20A 119.7 .
C19 C20 H20A 119.7 .
C22 C21 C20 121.2(3) .
C22 C21 H21A 119.4 .
C20 C21 H21A 119.4 .
C21 C22 C23 119.5(3) .
C21 C22 H22A 120.3 .
C23 C22 H22A 120.3 .
C22 C23 C24 120.4(3) .
C22 C23 H23A 119.8 .
C24 C23 H23A 119.8 .
C19 C24 C23 120.1(3) .
C19 C24 H24A 119.9 .
C23 C24 H24A 119.9 .
O4 C25 C26 114.6(6) .
O4 C25 H25A 108.6 .
C26 C25 H25A 108.6 .
O4 C25 H25B 108.6 .
C26 C25 H25B 108.6 .
H25A C25 H25B 107.6 .
C27 C26 C25 111.5(7) .
C27 C26 H26A 109.3 .
C25 C26 H26A 109.3 .
C27 C26 H26B 109.3 .
C25 C26 H26B 109.3 .
H26A C26 H26B 108.0 .
C26 C27 H27A 109.5 .
C26 C27 H27B 109.5 .
H27A C27 H27B 109.5 .
C26 C27 H27C 109.5 .
H27A C27 H27C 109.5 .
H27B C27 H27C 109.5 .
O5 C28 C29 107.0(9) .
O5 C28 H28A 110.3 .
C29 C28 H28A 110.3 .
O5 C28 H28B 110.3 .
C29 C28 H28B 110.3 .
H28A C28 H28B 108.6 .
C28 C29 C30 107.5(6) .
C28 C29 H29A 110.2 .
C30 C29 H29A 110.2 .
C28 C29 H29B 110.2 .
C30 C29 H29B 110.2 .
H29A C29 H29B 108.5 .
C29 C30 H30A 109.5 .
C29 C30 H30B 109.5 .
H30A C30 H30B 109.5 .
C29 C30 H30C 109.5 .
H30A C30 H30C 109.5 .
H30B C30 H30C 109.5 .

loop_
_geom_bond_atom_site_label_1
_geom_bond_atom_site_label_2
_geom_bond_distance
_geom_bond_site_symmetry_2
S1 O1 1.434(2) .
S1 O2 1.434(2) .
S1 O3 1.451(2) .
S1 C3 1.797(3) .
O4 C25 1.404(6) .
O4 H4O 0.85(4) .
O5 C28 1.353(6) .
O5 H5O 0.85(4) .
N1 C6 1.509(3) .
N1 H1N1 0.87(3) .
N1 H1N2 0.87(3) .
N1 H1N3 0.86(3) .
C1 C5 1.354(4) 2_666
C1 C2 1.400(4) .
C1 H1A 0.9300 .
C2 C3 1.346(4) .
C2 H2A 0.9300 .
C3 C4 1.416(3) .
C4 C4 1.411(5) 2_666
C4 C5 1.450(3) .
C5 C1 1.354(4) 2_666
C5 H5A 0.9300 .
C6 C19 1.528(3) .
C6 C13 1.532(3) .
C6 C7 1.546(3) .
C7 C12 1.383(4) .
C7 C8 1.386(3) .
C8 C9 1.379(4) .
C8 H8A 0.9300 .
C9 C10 1.370(5) .
C9 H9A 0.9300 .
C10 C11 1.378(5) .
C10 H10A 0.9300 .
C11 C12 1.375(4) .
C11 H11A 0.9300 .
C12 H12A 0.9300 .
C13 C18 1.385(3) .
C13 C14 1.396(4) .
C14 C15 1.379(4) .
C14 H14A 0.9300 .
C15 C16 1.360(5) .
C15 H15A 0.9300 .
C16 C17 1.359(5) .
C16 H16A 0.9300 .
C17 C18 1.393(4) .
C17 H17A 0.9300 .
C18 H18A 0.9300 .
C19 C24 1.372(3) .
C19 C20 1.402(4) .
C20 C21 1.367(4) .
C20 H20A 0.9300 .
C21 C22 1.354(5) .
C21 H21A 0.9300 .
C22 C23 1.375(5) .
C22 H22A 0.9300 .
C23 C24 1.395(4) .
C23 H23A 0.9300 .
C24 H24A 0.9300 .
C25 C26 1.525(8) .
C25 H25A 0.9700 .
C25 H25B 0.9700 .
C26 C27 1.444(7) .
C26 H26A 0.9700 .
C26 H26B 0.9700 .
C27 H27A 0.9600 .
C27 H27B 0.9600 .
C27 H27C 0.9600 .
C28 C29 1.511(9) .
C28 H28A 0.9700 .
C28 H28B 0.9700 .
C29 C30 1.525(7) .
C29 H29A 0.9700 .
C29 H29B 0.9700 .
C30 H30A 0.9600 .
C30 H30B 0.9600 .
C30 H30C 0.9600 .

loop_
_geom_hbond_atom_site_label_D
_geom_hbond_atom_site_label_H
_geom_hbond_atom_site_label_A
_geom_hbond_distance_DH
_geom_hbond_distance_HA
_geom_hbond_distance_DA
_geom_hbond_angle_DHA
_geom_hbond_site_symmetry_A
O4 H4O O3 0.85(4) 1.94(2) 2.741(3) 158(5) 2_665
O5 H5O O1 0.85(4) 2.12(4) 2.802(3) 137(4) 1_655
N1 H1N1 O5 0.87(3) 1.948(11) 2.805(3) 169(2) .
N1 H1N2 O2 0.87(3) 1.990(10) 2.844(3) 169(2) .
N1 H1N3 O4 0.86(3) 1.905(10) 2.758(3) 173(2) .

loop_
_geom_torsion_atom_site_label_1
_geom_torsion_atom_site_label_2
_geom_torsion_atom_site_label_3
_geom_torsion_atom_site_label_4
_geom_torsion
_geom_torsion_site_symmetry_1
_geom_torsion_site_symmetry_4
C5 C1 C2 C3 1.1(4) 2_666 .
C1 C2 C3 C4 0.3(4) . .
C1 C2 C3 S1 -179.5(2) . .
O1 S1 C3 C2 125.2(2) . .
O2 S1 C3 C2 -112.8(2) . .
O3 S1 C3 C2 4.3(2) . .
O1 S1 C3 C4 -54.5(2) . .
O2 S1 C3 C4 67.5(2) . .
O3 S1 C3 C4 -175.43(19) . .
C2 C3 C4 C4 -1.3(4) . 2_666
S1 C3 C4 C4 178.4(2) . 2_666
C2 C3 C4 C5 179.8(2) . .
S1 C3 C4 C5 -0.4(3) . .
C4 C4 C5 C1 -0.2(4) 2_666 2_666
C3 C4 C5 C1 178.7(2) . 2_666
N1 C6 C7 C12 -143.8(2) . .
C19 C6 C7 C12 98.5(3) . .
C13 C6 C7 C12 -25.0(3) . .
N1 C6 C7 C8 34.9(3) . .
C19 C6 C7 C8 -82.8(3) . .
C13 C6 C7 C8 153.7(2) . .
C12 C7 C8 C9 0.3(5) . .
C6 C7 C8 C9 -178.4(3) . .
C7 C8 C9 C10 -2.1(5) . .
C8 C9 C10 C11 1.1(6) . .
C9 C10 C11 C12 1.6(6) . .
C10 C11 C12 C7 -3.4(6) . .
C8 C7 C12 C11 2.4(5) . .
C6 C7 C12 C11 -178.9(3) . .
N1 C6 C13 C18 -150.8(2) . .
C19 C6 C13 C18 -34.1(3) . .
C7 C6 C13 C18 90.7(3) . .
N1 C6 C13 C14 31.4(3) . .
C19 C6 C13 C14 148.0(2) . .
C7 C6 C13 C14 -87.2(3) . .
C18 C13 C14 C15 -0.1(4) . .
C6 C13 C14 C15 177.9(3) . .
C13 C14 C15 C16 -1.1(5) . .
C14 C15 C16 C17 0.7(5) . .
C15 C16 C17 C18 0.9(5) . .
C14 C13 C18 C17 1.6(4) . .
C6 C13 C18 C17 -176.3(2) . .
C16 C17 C18 C13 -2.1(4) . .
N1 C6 C19 C24 -124.0(2) . .
C13 C6 C19 C24 117.9(2) . .
C7 C6 C19 C24 -5.2(3) . .
N1 C6 C19 C20 56.2(3) . .
C13 C6 C19 C20 -61.9(3) . .
C7 C6 C19 C20 175.1(2) . .
C24 C19 C20 C21 0.7(4) . .
C6 C19 C20 C21 -179.5(2) . .
C19 C20 C21 C22 -0.6(4) . .
C20 C21 C22 C23 1.0(5) . .
C21 C22 C23 C24 -1.5(4) . .
C20 C19 C24 C23 -1.2(4) . .
C6 C19 C24 C23 179.0(2) . .
C22 C23 C24 C19 1.6(4) . .
O4 C25 C26 C27 -178.5(6) . .
O5 C28 C29 C30 -169.1(6) . .
